data_7134085
loop_
_publ_author_name
'Chakraborty, Supratim'
'Gorski, Aleksander'
'Danylyuk, Oksana'
'Niemirowicz-Laskowska, Katarzyna'
'Car, Halina'
'Michalak, Micha\/l'

_publ_section_title
;
 NHC-Au-Xanthate Complexes
;
_journal_name_full 'Chemical Communications'
_journal_paper_doi 10.1039/D4CC05193A
_journal_year 2025
_chemical_formula_moiety 'C72 H61 Au N2 O S2, C H2 Cl2'
_chemical_formula_sum 'C73 H63 Au Cl2 N2 O S2'
_chemical_formula_weight 1316.24
_space_group_crystal_system orthorhombic
_space_group_IT_number 61
_space_group_name_Hall '-P 2ac 2ab'
_space_group_name_H-M_alt 'P b c a'
_atom_sites_solution_hydrogens geom
_atom_sites_solution_primary direct
_audit_creation_method SHELXL-2019/3
_audit_update_record
;
2024-10-30 deposited with the CCDC.	2024-12-23 downloaded from the CCDC.
;
_cell_angle_alpha 90
_cell_angle_beta 90
_cell_angle_gamma 90
_cell_formula_units_Z 8
_cell_length_a 18.8330(2)
_cell_length_b 24.6372(2)
_cell_length_c 25.5224(2)
_cell_measurement_reflns_used 39990
_cell_measurement_temperature 100.0(1)
_cell_measurement_theta_max 30.107
_cell_measurement_theta_min 2.4290
_cell_volume 11842.20(18)
_computing_cell_refinement 'CrysAlisPro 1.171.40.84a (Rigaku OD, 2020)'
_computing_data_collection 'CrysAlisPro 1.171.40.84a (Rigaku OD, 2020)'
_computing_data_reduction 'CrysAlisPro 1.171.40.84a (Rigaku OD, 2020)'
_computing_structure_refinement 'SHELXL-2019/2 (Sheldrick, 2019)'
_computing_structure_solution 'SHELXS-97 (Sheldrick, 1990)'
_diffrn_ambient_temperature 100(2)
_diffrn_detector_area_resol_mean 16.2974
_diffrn_measured_fraction_theta_full 0.999
_diffrn_measured_fraction_theta_max 0.999
_diffrn_measurement_device_type 'SuperNova, Dual, Cu at home/near, Eos'
_diffrn_measurement_method '\w scans'
_diffrn_radiation_type MoK\a
_diffrn_radiation_wavelength 0.71073
_diffrn_reflns_av_unetI/netI 0.0602
_diffrn_reflns_Laue_measured_fraction_full 0.999
_diffrn_reflns_Laue_measured_fraction_max 0.999
_diffrn_reflns_limit_h_max 24
_diffrn_reflns_limit_h_min -20
_diffrn_reflns_limit_k_max 31
_diffrn_reflns_limit_k_min -31
_diffrn_reflns_limit_l_max 33
_diffrn_reflns_limit_l_min -33
_diffrn_reflns_number 13610
_diffrn_reflns_point_group_measured_fraction_full 0.999
_diffrn_reflns_point_group_measured_fraction_max 0.999
_diffrn_reflns_theta_full 25.242
_diffrn_reflns_theta_max 27.484
_diffrn_reflns_theta_min 2.098
_diffrn_source 'micro-focus sealed X-ray tube'
_exptl_absorpt_coefficient_mu 2.693
_exptl_absorpt_correction_T_max 1.00000
_exptl_absorpt_correction_T_min 0.37044
_exptl_absorpt_correction_type multi-scan
_exptl_absorpt_process_details
;
CrysAlisPro 1.171.40.84a (Rigaku Oxford Diffraction, 2020)
Empirical absorption correction using spherical harmonics,
implemented in SCALE3 ABSPACK scaling algorithm.
;
_exptl_crystal_colour colourless
_exptl_crystal_density_diffrn 1.477
_exptl_crystal_description prism
_exptl_crystal_F_000 5344
_exptl_crystal_size_max 0.220
_exptl_crystal_size_mid 0.180
_exptl_crystal_size_min 0.130
_refine_diff_density_max 0.948
_refine_diff_density_min -0.590
_refine_diff_density_rms 0.086
_refine_ls_extinction_method none
_refine_ls_goodness_of_fit_ref 0.802
_refine_ls_hydrogen_treatment constr
_refine_ls_matrix_type full
_refine_ls_number_parameters 732
_refine_ls_number_reflns 13610
_refine_ls_number_restraints 0
_refine_ls_restrained_S_all 0.802
_refine_ls_R_factor_all 0.0649
_refine_ls_R_factor_gt 0.0271
_refine_ls_shift/su_max 0.002
_refine_ls_shift/su_mean 0.000
_refine_ls_structure_factor_coef Fsqd
_refine_ls_weighting_details 'w=1/[\s^2^(Fo^2^)+(0.0390P)^2^] where P=(Fo^2^+2Fc^2^)/3'
_refine_ls_weighting_scheme calc
_refine_ls_wR_factor_gt 0.0630
_refine_ls_wR_factor_ref 0.0679
_reflns_Friedel_coverage 0.000
_reflns_number_gt 7497
_reflns_number_total 13610
_reflns_threshold_expression 'I > 2\s(I)'
_cod_data_source_file d4cc05193a3.cif
_cod_data_source_block shelx_CCDC6
_cod_database_code 7134085
_shelx_shelxl_version_number 2019/3
_shelx_space_group_comment
;
The symmetry employed for this shelxl refinement is uniquely defined
by the following loop, which should always be used as a source of
symmetry information in preference to the above space-group names.
They are only intended as comments.
;
_shelx_estimated_absorpt_t_min 0.589
_shelx_estimated_absorpt_t_max 0.721

loop_
_space_group_symop_operation_xyz
'x, y, z'
'-x+1/2, -y, z+1/2'
'-x, y+1/2, -z+1/2'
'x+1/2, -y+1/2, -z'
'-x, -y, -z'
'x-1/2, y, -z-1/2'
'x, -y-1/2, z-1/2'
'-x-1/2, y-1/2, z'

loop_
_atom_site_label
_atom_site_type_symbol
_atom_site_fract_x
_atom_site_fract_y
_atom_site_fract_z
_atom_site_U_iso_or_equiv
_atom_site_adp_type
_atom_site_occupancy
_atom_site_site_symmetry_order
_atom_site_calc_flag
_atom_site_refinement_flags_posn
_atom_site_refinement_flags_adp
_atom_site_refinement_flags_occupancy
_atom_site_disorder_assembly
_atom_site_disorder_group
Cl1 Cl 0.52490(6) 0.09774(4) -0.01633(4) 0.0501(3) Uani 1 1 d . . . . .
Cl2 Cl 0.46902(7) 0.17293(5) -0.09357(5) 0.0711(4) Uani 1 1 d . . . . .
C1S C 0.5209(3) 0.1166(2) -0.08371(17) 0.0672(16) Uani 1 1 d . . . . .
H1S1 H 0.569512 0.123996 -0.096572 0.081 Uiso 1 1 calc R U . . .
H1S2 H 0.501425 0.085932 -0.104277 0.081 Uiso 1 1 calc R U . . .
Au1 Au 0.24930(2) 0.20821(2) 0.20332(2) 0.01366(4) Uani 1 1 d . . . . .
S1 S 0.15843(4) 0.19485(4) 0.26195(3) 0.0200(2) Uani 1 1 d . . . . .
S2 S 0.15275(5) 0.17878(4) 0.37711(4) 0.0317(2) Uani 1 1 d . . . . .
N1 N 0.32365(12) 0.20989(10) 0.09750(10) 0.0110(6) Uani 1 1 d . . . . .
N2 N 0.39841(13) 0.20581(10) 0.16091(10) 0.0118(6) Uani 1 1 d . . . . .
O1 O 0.26852(11) 0.20324(10) 0.32238(10) 0.0253(6) Uani 1 1 d . . . . .
C1 C 0.32813(16) 0.21087(12) 0.15077(12) 0.0127(7) Uani 1 1 d . . . . .
C2 C 0.39081(15) 0.20408(12) 0.07502(13) 0.0136(7) Uani 1 1 d . . . . .
H2 H 0.401586 0.202124 0.038704 0.016 Uiso 1 1 calc R U . . .
C3 C 0.43714(16) 0.20180(13) 0.11494(13) 0.0159(7) Uani 1 1 d . . . . .
H3 H 0.487207 0.198110 0.112169 0.019 Uiso 1 1 calc R U . . .
C4 C 0.25857(16) 0.22016(13) 0.06901(12) 0.0130(7) Uani 1 1 d . . . . .
C5 C 0.24281(17) 0.27350(13) 0.05545(12) 0.0138(7) Uani 1 1 d . . . . .
C6 C 0.18006(16) 0.28285(12) 0.02732(12) 0.0142(7) Uani 1 1 d . . . . .
H6 H 0.168641 0.318773 0.016752 0.017 Uiso 1 1 calc R U . . .
C7 C 0.13434(16) 0.24080(13) 0.01461(12) 0.0144(7) Uani 1 1 d . . . . .
C8 C 0.15184(15) 0.18767(13) 0.02959(12) 0.0130(7) Uani 1 1 d . . . . .
H8 H 0.120250 0.158855 0.021309 0.016 Uiso 1 1 calc R U . . .
C9 C 0.21420(17) 0.17633(13) 0.05619(12) 0.0118(7) Uani 1 1 d . . . . .
C10 C 0.28906(16) 0.32165(13) 0.07297(13) 0.0148(7) Uani 1 1 d . . . . .
H10 H 0.330265 0.305282 0.091964 0.018 Uiso 1 1 calc R U . . .
C11 C 0.25089(18) 0.35701(12) 0.11321(12) 0.0160(6) Uani 1 1 d . . . . .
C12 C 0.19625(17) 0.33657(14) 0.14472(13) 0.0197(8) Uani 1 1 d . . . . .
H12 H 0.180110 0.300475 0.139277 0.024 Uiso 1 1 calc R U . . .
C13 C 0.16545(18) 0.36740(15) 0.18327(14) 0.0266(9) Uani 1 1 d . . . . .
H13 H 0.128875 0.352297 0.204356 0.032 Uiso 1 1 calc R U . . .
C14 C 0.18744(19) 0.42082(16) 0.19177(14) 0.0290(9) Uani 1 1 d . . . . .
H14 H 0.165378 0.442447 0.217930 0.035 Uiso 1 1 calc R U . . .
C15 C 0.24199(19) 0.44178(14) 0.16141(14) 0.0273(9) Uani 1 1 d . . . . .
H15 H 0.257819 0.477911 0.167119 0.033 Uiso 1 1 calc R U . . .
C16 C 0.27366(17) 0.41043(14) 0.12276(14) 0.0211(8) Uani 1 1 d . . . . .
H16 H 0.311245 0.425274 0.102478 0.025 Uiso 1 1 calc R U . . .
C17 C 0.32092(16) 0.35245(13) 0.02692(13) 0.0138(7) Uani 1 1 d . . . . .
C18 C 0.28457(18) 0.39293(14) 0.00027(13) 0.0201(8) Uani 1 1 d . . . . .
H18 H 0.237217 0.401256 0.010269 0.024 Uiso 1 1 calc R U . . .
C19 C 0.31551(18) 0.42155(14) -0.04056(14) 0.0241(9) Uani 1 1 d . . . . .
H19 H 0.289475 0.448974 -0.058314 0.029 Uiso 1 1 calc R U . . .
C20 C 0.38492(18) 0.40984(14) -0.05534(14) 0.0246(9) Uani 1 1 d . . . . .
H20 H 0.406703 0.429365 -0.083121 0.030 Uiso 1 1 calc R U . . .
C21 C 0.42183(17) 0.36977(14) -0.02946(13) 0.0234(8) Uani 1 1 d . . . . .
H21 H 0.469214 0.361578 -0.039487 0.028 Uiso 1 1 calc R U . . .
C22 C 0.39017(17) 0.34126(13) 0.01123(13) 0.0191(8) Uani 1 1 d . . . . .
H22 H 0.416225 0.313627 0.028665 0.023 Uiso 1 1 calc R U . . .
C23 C 0.23614(14) 0.11839(13) 0.06706(13) 0.0149(8) Uani 1 1 d . . . . .
H23 H 0.272852 0.119872 0.095328 0.018 Uiso 1 1 calc R U . . .
C24 C 0.27172(15) 0.09208(13) 0.01927(13) 0.0154(8) Uani 1 1 d . . . . .
C25 C 0.28265(17) 0.11964(14) -0.02700(13) 0.0207(8) Uani 1 1 d . . . . .
H25 H 0.268781 0.156612 -0.029593 0.025 Uiso 1 1 calc R U . . .
C26 C 0.31368(18) 0.09425(15) -0.07002(15) 0.0275(9) Uani 1 1 d . . . . .
H26 H 0.320073 0.113545 -0.101900 0.033 Uiso 1 1 calc R U . . .
C27 C 0.33526(17) 0.04036(15) -0.06594(15) 0.0268(9) Uani 1 1 d . . . . .
H27 H 0.356186 0.022554 -0.095127 0.032 Uiso 1 1 calc R U . . .
C28 C 0.32615(17) 0.01315(14) -0.01957(15) 0.0259(9) Uani 1 1 d . . . . .
H28 H 0.341756 -0.023382 -0.016511 0.031 Uiso 1 1 calc R U . . .
C29 C 0.29447(17) 0.03839(14) 0.02275(14) 0.0214(8) Uani 1 1 d . . . . .
H29 H 0.288140 0.018939 0.054550 0.026 Uiso 1 1 calc R U . . .
C30 C 0.17476(16) 0.08324(13) 0.08817(14) 0.0177(8) Uani 1 1 d . . . . .
C31 C 0.13234(17) 0.05255(13) 0.05519(16) 0.0263(9) Uani 1 1 d . . . . .
H31 H 0.139922 0.053718 0.018405 0.032 Uiso 1 1 calc R U . . .
C32 C 0.07823(19) 0.01974(16) 0.0758(2) 0.0391(11) Uani 1 1 d . . . . .
H32 H 0.049273 -0.001388 0.053150 0.047 Uiso 1 1 calc R U . . .
C33 C 0.0675(2) 0.01843(17) 0.1289(2) 0.0490(14) Uani 1 1 d . . . . .
H33 H 0.030819 -0.003744 0.142903 0.059 Uiso 1 1 calc R U . . .
C34 C 0.1091(2) 0.04880(15) 0.16251(19) 0.0399(12) Uani 1 1 d . . . . .
H34 H 0.101095 0.047571 0.199243 0.048 Uiso 1 1 calc R U . . .
C35 C 0.16286(19) 0.08121(14) 0.14205(15) 0.0273(9) Uani 1 1 d . . . . .
H35 H 0.191695 0.102122 0.164968 0.033 Uiso 1 1 calc R U . . .
C36 C 0.06589(15) 0.25140(14) -0.01504(13) 0.0184(8) Uani 1 1 d . . . . .
H36A H 0.060099 0.290546 -0.020377 0.028 Uiso 1 1 calc R U . . .
H36B H 0.025652 0.237410 0.005207 0.028 Uiso 1 1 calc R U . . .
H36C H 0.067728 0.233107 -0.049111 0.028 Uiso 1 1 calc R U . . .
C37 C 0.42906(15) 0.20661(13) 0.21330(12) 0.0121(7) Uani 1 1 d . . . . .
C38 C 0.43132(15) 0.15835(12) 0.24181(13) 0.0125(7) Uani 1 1 d . . . . .
C39 C 0.46735(16) 0.15952(13) 0.28935(12) 0.0149(7) Uani 1 1 d . . . . .
H39 H 0.470671 0.127110 0.309369 0.018 Uiso 1 1 calc R U . . .
C40 C 0.49874(16) 0.20668(14) 0.30855(12) 0.0151(7) Uani 1 1 d . . . . .
C41 C 0.49009(16) 0.25472(14) 0.28024(13) 0.0159(8) Uani 1 1 d . . . . .
H41 H 0.508512 0.287530 0.294286 0.019 Uiso 1 1 calc R U . . .
C42 C 0.45537(15) 0.25612(13) 0.23213(13) 0.0141(7) Uani 1 1 d . . . . .
C43 C 0.44396(16) 0.30904(12) 0.20208(13) 0.0145(7) Uani 1 1 d . . . . .
H43 H 0.402720 0.302289 0.178268 0.017 Uiso 1 1 calc R U . . .
C44 C 0.42128(17) 0.35530(13) 0.23800(13) 0.0169(8) Uani 1 1 d . . . . .
C45 C 0.4687(2) 0.39355(14) 0.25606(14) 0.0241(8) Uani 1 1 d . . . . .
H45 H 0.517646 0.389941 0.247854 0.029 Uiso 1 1 calc R U . . .
C46 C 0.4458(2) 0.43780(15) 0.28642(14) 0.0315(10) Uani 1 1 d . . . . .
H46 H 0.479009 0.463778 0.298954 0.038 Uiso 1 1 calc R U . . .
C47 C 0.3751(2) 0.44293(16) 0.29765(15) 0.0355(10) Uani 1 1 d . . . . .
H47 H 0.358852 0.473454 0.316962 0.043 Uiso 1 1 calc R U . . .
C48 C 0.3272(2) 0.40409(19) 0.28116(15) 0.0442(12) Uani 1 1 d . . . . .
H48 H 0.278469 0.407386 0.290098 0.053 Uiso 1 1 calc R U . . .
C49 C 0.35018(18) 0.36038(15) 0.25163(14) 0.0293(9) Uani 1 1 d . . . . .
H49 H 0.317056 0.333643 0.240599 0.035 Uiso 1 1 calc R U . . .
C50 C 0.50523(17) 0.32635(13) 0.16655(13) 0.0154(7) Uani 1 1 d . . . . .
C51 C 0.49059(18) 0.36106(13) 0.12555(13) 0.0193(8) Uani 1 1 d . . . . .
H51 H 0.442841 0.371658 0.119290 0.023 Uiso 1 1 calc R U . . .
C52 C 0.54356(18) 0.38081(14) 0.09339(13) 0.0248(9) Uani 1 1 d . . . . .
H52 H 0.532389 0.404547 0.065236 0.030 Uiso 1 1 calc R U . . .
C53 C 0.61361(19) 0.36546(14) 0.10275(14) 0.0256(9) Uani 1 1 d . . . . .
H53 H 0.650743 0.378729 0.081059 0.031 Uiso 1 1 calc R U . . .
C54 C 0.62855(18) 0.33108(14) 0.14349(15) 0.0254(9) Uani 1 1 d . . . . .
H54 H 0.676327 0.320734 0.150049 0.030 Uiso 1 1 calc R U . . .
C55 C 0.57489(17) 0.31124(13) 0.17520(14) 0.0210(8) Uani 1 1 d . . . . .
H55 H 0.586007 0.287107 0.203046 0.025 Uiso 1 1 calc R U . . .
C56 C 0.39533(16) 0.10794(13) 0.22068(12) 0.0140(7) Uani 1 1 d . . . . .
H56 H 0.350662 0.120919 0.203599 0.017 Uiso 1 1 calc R U . . .
C57 C 0.43772(17) 0.07949(13) 0.17736(13) 0.0167(8) Uani 1 1 d . . . . .
C58 C 0.40100(19) 0.04472(15) 0.14413(14) 0.0266(9) Uani 1 1 d . . . . .
H58 H 0.351660 0.039001 0.149574 0.032 Uiso 1 1 calc R U . . .
C59 C 0.4346(2) 0.01834(17) 0.10342(17) 0.0380(11) Uani 1 1 d . . . . .
H59 H 0.408837 -0.005617 0.081310 0.046 Uiso 1 1 calc R U . . .
C60 C 0.5060(2) 0.02710(16) 0.09517(15) 0.0330(10) Uani 1 1 d . . . . .
H60 H 0.529478 0.009431 0.066978 0.040 Uiso 1 1 calc R U . . .
C61 C 0.54371(19) 0.06160(15) 0.12783(15) 0.0291(9) Uani 1 1 d . . . . .
H61 H 0.592867 0.067657 0.121860 0.035 Uiso 1 1 calc R U . . .
C62 C 0.50957(17) 0.08748(14) 0.16953(14) 0.0225(8) Uani 1 1 d . . . . .
H62 H 0.535636 0.110477 0.192399 0.027 Uiso 1 1 calc R U . . .
C63 C 0.37160(17) 0.06798(13) 0.26340(13) 0.0151(7) Uani 1 1 d . . . . .
C64 C 0.41333(17) 0.02427(14) 0.27968(13) 0.0187(8) Uani 1 1 d . . . . .
H64 H 0.459191 0.019141 0.264992 0.022 Uiso 1 1 calc R U . . .
C65 C 0.38832(17) -0.01160(13) 0.31702(13) 0.0182(8) Uani 1 1 d . . . . .
H65 H 0.417027 -0.041313 0.327702 0.022 Uiso 1 1 calc R U . . .
C66 C 0.32197(18) -0.00455(13) 0.33889(13) 0.0193(8) Uani 1 1 d . . . . .
H66 H 0.304975 -0.029592 0.364264 0.023 Uiso 1 1 calc R U . . .
C67 C 0.28050(19) 0.03855(14) 0.32405(14) 0.0225(8) Uani 1 1 d . . . . .
H67 H 0.235221 0.043822 0.339644 0.027 Uiso 1 1 calc R U . . .
C68 C 0.30492(17) 0.07455(14) 0.28609(13) 0.0194(8) Uani 1 1 d . . . . .
H68 H 0.275701 0.104012 0.275518 0.023 Uiso 1 1 calc R U . . .
C69 C 0.19829(18) 0.19245(14) 0.32340(15) 0.0231(9) Uani 1 1 d . . . . .
C70 C 0.30869(19) 0.20037(15) 0.37001(14) 0.0280(9) Uani 1 1 d . . . . .
H70A H 0.358471 0.190819 0.361609 0.034 Uiso 1 1 calc R U . . .
H70B H 0.289029 0.171208 0.392405 0.034 Uiso 1 1 calc R U . . .
C71 C 0.3076(2) 0.25290(17) 0.39979(16) 0.0451(12) Uani 1 1 d . . . . .
H71A H 0.335589 0.249071 0.431927 0.068 Uiso 1 1 calc R U . . .
H71B H 0.327897 0.281760 0.378041 0.068 Uiso 1 1 calc R U . . .
H71C H 0.258462 0.262151 0.408834 0.068 Uiso 1 1 calc R U . . .
C2B C 0.54151(18) 0.20500(14) 0.35823(14) 0.0248(8) Uani 1 1 d . . . . .
H2B1 H 0.559634 0.241392 0.366049 0.037 Uiso 1 1 calc R U . . .
H2B2 H 0.511359 0.192607 0.387143 0.037 Uiso 1 1 calc R U . . .
H2B3 H 0.581444 0.179891 0.353879 0.037 Uiso 1 1 calc R U . . .

loop_
_atom_site_aniso_label
_atom_site_aniso_U_11
_atom_site_aniso_U_22
_atom_site_aniso_U_33
_atom_site_aniso_U_23
_atom_site_aniso_U_13
_atom_site_aniso_U_12
Cl1 0.0848(9) 0.0323(6) 0.0333(7) 0.0010(5) -0.0056(6) 0.0004(6)
Cl2 0.1025(11) 0.0423(8) 0.0684(10) 0.0193(7) -0.0282(8) -0.0123(7)
C1S 0.089(4) 0.078(4) 0.035(3) 0.002(3) 0.003(3) 0.024(3)
Au1 0.01216(5) 0.01645(6) 0.01237(6) -0.00027(6) 0.00004(7) 0.00264(7)
S1 0.0147(4) 0.0285(5) 0.0169(5) -0.0026(4) 0.0009(4) 0.0029(4)
S2 0.0303(5) 0.0412(6) 0.0234(6) 0.0011(5) 0.0054(4) -0.0075(5)
N1 0.0120(12) 0.0100(14) 0.0111(14) 0.0004(12) -0.0019(10) 0.0017(11)
N2 0.0136(13) 0.0098(14) 0.0120(15) 0.0007(12) -0.0022(11) -0.0004(11)
O1 0.0225(14) 0.0332(16) 0.0201(14) -0.0005(12) -0.0003(10) -0.0018(11)
C1 0.0167(16) 0.0079(16) 0.0134(17) 0.0016(15) -0.0030(13) -0.0039(14)
C2 0.0162(16) 0.0117(17) 0.0129(17) 0.0021(15) 0.0037(13) -0.0010(14)
C3 0.0114(16) 0.0162(19) 0.020(2) 0.0016(16) 0.0037(14) 0.0023(14)
C4 0.0132(18) 0.0205(18) 0.0052(15) 0.0005(12) 0.0022(13) 0.0027(15)
C5 0.0168(18) 0.0152(15) 0.0093(15) 0.0009(12) 0.0036(15) -0.0009(15)
C6 0.0173(16) 0.0098(18) 0.0156(18) 0.0008(14) -0.0029(14) 0.0016(13)
C7 0.0138(16) 0.0188(19) 0.0106(18) 0.0001(15) 0.0038(13) 0.0029(14)
C8 0.0134(16) 0.0146(17) 0.0110(18) -0.0044(14) 0.0023(13) -0.0024(14)
C9 0.0196(17) 0.0082(17) 0.0078(17) 0.0010(14) 0.0013(14) 0.0014(14)
C10 0.0121(17) 0.0138(19) 0.018(2) 0.0012(15) -0.0063(14) 0.0021(14)
C11 0.0171(14) 0.0153(15) 0.0156(16) 0.0024(13) -0.0040(18) 0.0071(18)
C12 0.0216(18) 0.017(2) 0.021(2) 0.0001(16) 0.0001(16) -0.0007(15)
C13 0.0227(19) 0.034(2) 0.023(2) 0.0026(18) 0.0061(16) 0.0003(17)
C14 0.032(2) 0.028(2) 0.027(2) -0.0061(18) 0.0039(17) 0.0062(18)
C15 0.036(2) 0.0183(18) 0.028(2) -0.0060(15) -0.003(2) 0.0015(18)
C16 0.0228(18) 0.021(2) 0.020(2) 0.0004(16) -0.0007(15) -0.0028(15)
C17 0.0153(17) 0.0136(18) 0.0124(18) -0.0017(14) -0.0039(14) -0.0033(14)
C18 0.0174(17) 0.019(2) 0.024(2) -0.0007(16) 0.0021(16) 0.0002(15)
C19 0.031(2) 0.023(2) 0.018(2) 0.0038(17) -0.0034(16) -0.0008(16)
C20 0.030(2) 0.027(2) 0.017(2) -0.0010(17) 0.0091(16) -0.0110(17)
C21 0.0202(18) 0.026(2) 0.023(2) -0.0030(18) 0.0064(16) -0.0014(16)
C22 0.0216(18) 0.0165(19) 0.019(2) -0.0016(16) -0.0019(15) 0.0019(15)
C23 0.015(2) 0.0118(17) 0.0179(18) 0.0020(14) -0.0017(13) -0.0004(13)
C24 0.0124(16) 0.0151(19) 0.0185(19) -0.0020(15) -0.0016(13) -0.0043(13)
C25 0.0213(17) 0.018(2) 0.023(2) 0.0013(17) 0.0017(16) 0.0028(16)
C26 0.030(2) 0.031(2) 0.022(2) 0.0006(18) -0.0007(17) 0.0006(18)
C27 0.0234(19) 0.028(2) 0.029(2) -0.0109(19) 0.0057(16) 0.0052(17)
C28 0.030(2) 0.015(2) 0.033(2) -0.0052(18) 0.0063(18) 0.0041(16)
C29 0.0218(18) 0.019(2) 0.023(2) 0.0042(18) 0.0019(15) -0.0024(16)
C30 0.0174(18) 0.0092(18) 0.026(2) 0.0056(15) 0.0034(15) 0.0055(14)
C31 0.0188(19) 0.018(2) 0.042(3) 0.0014(18) 0.0016(17) -0.0025(15)
C32 0.025(2) 0.024(2) 0.069(4) -0.004(2) 0.005(2) -0.0065(18)
C33 0.034(3) 0.023(3) 0.090(4) 0.011(3) 0.036(3) 0.000(2)
C34 0.049(3) 0.023(2) 0.047(3) 0.010(2) 0.029(2) 0.007(2)
C35 0.038(2) 0.017(2) 0.028(2) 0.0005(17) 0.0154(18) 0.0040(17)
C36 0.0148(16) 0.0218(19) 0.019(2) 0.0006(16) -0.0038(14) 0.0007(15)
C37 0.0080(14) 0.0172(17) 0.0112(18) 0.0003(15) -0.0006(12) 0.0015(14)
C38 0.0115(16) 0.0103(17) 0.0158(19) 0.0004(14) 0.0020(14) 0.0023(13)
C39 0.0165(17) 0.0113(18) 0.017(2) 0.0056(14) 0.0008(14) 0.0016(13)
C40 0.0122(15) 0.0186(18) 0.0146(18) 0.0001(15) -0.0002(13) 0.0032(15)
C41 0.0149(17) 0.0158(19) 0.0170(19) -0.0028(15) -0.0025(14) -0.0020(14)
C42 0.0123(16) 0.0117(18) 0.0183(19) 0.0025(15) 0.0016(14) 0.0032(14)
C43 0.0166(16) 0.0097(16) 0.0173(18) -0.0004(15) -0.0061(14) 0.0003(13)
C44 0.0217(18) 0.0191(19) 0.0100(18) 0.0041(15) -0.0012(14) 0.0038(15)
C45 0.033(2) 0.016(2) 0.023(2) 0.0028(16) 0.0017(17) 0.0021(16)
C46 0.056(3) 0.015(2) 0.023(2) -0.0007(17) 0.0011(19) -0.0047(19)
C47 0.057(3) 0.031(2) 0.019(2) -0.0050(19) 0.002(2) 0.023(2)
C48 0.029(2) 0.076(4) 0.027(2) -0.013(2) -0.0009(19) 0.018(2)
C49 0.023(2) 0.039(3) 0.026(2) -0.0078(19) -0.0039(17) 0.0025(18)
C50 0.0213(18) 0.0093(18) 0.0156(19) -0.0051(15) 0.0029(14) -0.0019(14)
C51 0.0250(19) 0.0156(19) 0.017(2) -0.0023(15) -0.0055(15) -0.0015(15)
C52 0.038(2) 0.024(2) 0.0126(19) -0.0013(16) 0.0016(16) -0.0078(18)
C53 0.036(2) 0.017(2) 0.024(2) -0.0103(17) 0.0109(17) -0.0088(17)
C54 0.0200(19) 0.022(2) 0.034(2) -0.0066(18) 0.0030(17) 0.0027(16)
C55 0.0244(19) 0.0148(18) 0.024(2) 0.0014(16) -0.0008(16) 0.0020(15)
C56 0.0138(16) 0.0154(18) 0.0129(17) 0.0022(14) -0.0041(13) 0.0012(14)
C57 0.0214(18) 0.0144(19) 0.0143(19) 0.0033(15) 0.0014(15) 0.0045(15)
C58 0.0204(19) 0.035(2) 0.024(2) -0.0039(19) -0.0005(16) 0.0041(17)
C59 0.037(2) 0.044(3) 0.033(3) -0.013(2) -0.005(2) 0.006(2)
C60 0.039(2) 0.039(3) 0.022(2) -0.0002(19) 0.0059(19) 0.010(2)
C61 0.027(2) 0.022(2) 0.038(3) 0.0079(19) 0.0106(19) 0.0086(17)
C62 0.0248(19) 0.017(2) 0.026(2) 0.0016(17) 0.0057(16) -0.0006(16)
C63 0.0179(17) 0.0151(18) 0.0125(19) -0.0014(15) -0.0053(14) -0.0037(15)
C64 0.0170(18) 0.0181(19) 0.021(2) 0.0024(16) -0.0055(15) -0.0004(15)
C65 0.0256(19) 0.0110(18) 0.0179(19) 0.0018(15) -0.0068(16) 0.0003(15)
C66 0.029(2) 0.0151(19) 0.0132(19) 0.0007(15) -0.0005(15) -0.0109(15)
C67 0.0214(17) 0.024(2) 0.022(2) -0.0014(18) 0.0043(16) -0.0068(17)
C68 0.0191(18) 0.0166(19) 0.022(2) 0.0009(16) 0.0005(15) 0.0006(15)
C69 0.027(2) 0.015(2) 0.027(2) -0.0026(17) 0.0032(17) 0.0021(16)
C70 0.026(2) 0.036(3) 0.022(2) -0.0002(19) -0.0010(16) 0.0017(18)
C71 0.058(3) 0.037(3) 0.040(3) -0.006(2) -0.025(2) -0.006(2)
C2B 0.030(2) 0.023(2) 0.022(2) -0.0006(18) -0.0066(16) 0.0007(17)

loop_
_atom_type_symbol
_atom_type_description
_atom_type_scat_dispersion_real
_atom_type_scat_dispersion_imag
_atom_type_scat_source
C C 0.0033 0.0016 'International Tables Vol C Tables 4.2.6.8 and 6.1.1.4'
H H 0.0000 0.0000 'International Tables Vol C Tables 4.2.6.8 and 6.1.1.4'
N N 0.0061 0.0033 'International Tables Vol C Tables 4.2.6.8 and 6.1.1.4'
O O 0.0106 0.0060 'International Tables Vol C Tables 4.2.6.8 and 6.1.1.4'
S S 0.1246 0.1234 'International Tables Vol C Tables 4.2.6.8 and 6.1.1.4'
Au Au -2.0133 8.8022 'International Tables Vol C Tables 4.2.6.8 and 6.1.1.4'
Cl Cl 0.1484 0.1585 'International Tables Vol C Tables 4.2.6.8 and 6.1.1.4'

loop_
_geom_angle_atom_site_label_1
_geom_angle_atom_site_label_2
_geom_angle_atom_site_label_3
_geom_angle
_geom_angle_site_symmetry_1
_geom_angle_site_symmetry_3
_geom_angle_publ_flag
Cl2 C1S Cl1 112.1(3) . . ?
C1 Au1 S1 173.58(9) . . ?
C69 S1 Au1 105.70(12) . . ?
C1 N1 C2 110.8(2) . . ?
C1 N1 C4 123.4(2) . . ?
C2 N1 C4 125.4(2) . . ?
C1 N2 C3 111.1(3) . . ?
C1 N2 C37 124.2(3) . . ?
C3 N2 C37 124.7(2) . . ?
C69 O1 C70 119.4(3) . . ?
N2 C1 N1 104.5(3) . . ?
N2 C1 Au1 126.4(2) . . ?
N1 C1 Au1 128.5(2) . . ?
C3 C2 N1 106.3(3) . . ?
C2 C3 N2 107.3(3) . . ?
C5 C4 C9 122.8(3) . . ?
C5 C4 N1 118.1(3) . . ?
C9 C4 N1 119.1(3) . . ?
C4 C5 C6 117.5(3) . . ?
C4 C5 C10 122.4(3) . . ?
C6 C5 C10 120.0(3) . . ?
C7 C6 C5 121.4(3) . . ?
C6 C7 C8 119.2(3) . . ?
C6 C7 C36 121.1(3) . . ?
C8 C7 C36 119.7(3) . . ?
C9 C8 C7 121.4(3) . . ?
C8 C9 C4 117.6(3) . . ?
C8 C9 C23 120.8(3) . . ?
C4 C9 C23 121.4(3) . . ?
C17 C10 C11 114.9(3) . . ?
C17 C10 C5 112.5(3) . . ?
C11 C10 C5 111.7(3) . . ?
C12 C11 C16 117.5(3) . . ?
C12 C11 C10 121.8(3) . . ?
C16 C11 C10 120.5(3) . . ?
C13 C12 C11 121.6(3) . . ?
C12 C13 C14 120.5(3) . . ?
C15 C14 C13 118.9(3) . . ?
C14 C15 C16 120.6(3) . . ?
C15 C16 C11 120.9(3) . . ?
C18 C17 C22 117.6(3) . . ?
C18 C17 C10 122.8(3) . . ?
C22 C17 C10 119.5(3) . . ?
C19 C18 C17 121.8(3) . . ?
C18 C19 C20 119.6(3) . . ?
C21 C20 C19 119.6(3) . . ?
C20 C21 C22 120.3(3) . . ?
C21 C22 C17 121.2(3) . . ?
C9 C23 C24 111.8(3) . . ?
C9 C23 C30 112.9(2) . . ?
C24 C23 C30 111.6(3) . . ?
C25 C24 C29 118.5(3) . . ?
C25 C24 C23 122.6(3) . . ?
C29 C24 C23 119.0(3) . . ?
C24 C25 C26 121.2(3) . . ?
C25 C26 C27 119.5(4) . . ?
C28 C27 C26 119.6(3) . . ?
C27 C28 C29 120.6(3) . . ?
C28 C29 C24 120.7(3) . . ?
C31 C30 C35 119.2(3) . . ?
C31 C30 C23 121.8(3) . . ?
C35 C30 C23 119.0(3) . . ?
C30 C31 C32 120.4(4) . . ?
C33 C32 C31 119.4(4) . . ?
C32 C33 C34 121.1(4) . . ?
C33 C34 C35 119.4(4) . . ?
C34 C35 C30 120.5(4) . . ?
C38 C37 C42 123.5(3) . . ?
C38 C37 N2 118.7(3) . . ?
C42 C37 N2 117.8(3) . . ?
C39 C38 C37 116.9(3) . . ?
C39 C38 C56 123.1(3) . . ?
C37 C38 C56 120.0(3) . . ?
C38 C39 C40 122.1(3) . . ?
C39 C40 C41 118.4(3) . . ?
C39 C40 C2B 120.1(3) . . ?
C41 C40 C2B 121.5(3) . . ?
C42 C41 C40 122.2(3) . . ?
C41 C42 C37 116.5(3) . . ?
C41 C42 C43 122.0(3) . . ?
C37 C42 C43 121.4(3) . . ?
C44 C43 C42 112.1(3) . . ?
C44 C43 C50 111.1(3) . . ?
C42 C43 C50 115.4(3) . . ?
C45 C44 C49 118.6(3) . . ?
C45 C44 C43 122.1(3) . . ?
C49 C44 C43 119.2(3) . . ?
C44 C45 C46 121.1(3) . . ?
C47 C46 C45 119.0(4) . . ?
C46 C47 C48 120.5(4) . . ?
C47 C48 C49 120.1(4) . . ?
C48 C49 C44 120.5(4) . . ?
C51 C50 C55 118.6(3) . . ?
C51 C50 C43 118.2(3) . . ?
C55 C50 C43 123.2(3) . . ?
C50 C51 C52 121.7(3) . . ?
C51 C52 C53 119.1(3) . . ?
C54 C53 C52 119.5(3) . . ?
C53 C54 C55 120.8(3) . . ?
C50 C55 C54 120.3(3) . . ?
C38 C56 C57 113.5(3) . . ?
C38 C56 C63 113.8(3) . . ?
C57 C56 C63 111.7(3) . . ?
C62 C57 C58 119.1(3) . . ?
C62 C57 C56 123.3(3) . . ?
C58 C57 C56 117.6(3) . . ?
C59 C58 C57 121.4(3) . . ?
C60 C59 C58 119.3(4) . . ?
C59 C60 C61 120.3(4) . . ?
C60 C61 C62 120.1(3) . . ?
C57 C62 C61 119.7(3) . . ?
C68 C63 C64 118.3(3) . . ?
C68 C63 C56 118.9(3) . . ?
C64 C63 C56 122.8(3) . . ?
C65 C64 C63 120.4(3) . . ?
C66 C65 C64 120.5(3) . . ?
C67 C66 C65 120.1(3) . . ?
C66 C67 C68 119.8(3) . . ?
C67 C68 C63 120.9(3) . . ?
O1 C69 S2 124.4(3) . . ?
O1 C69 S1 113.5(3) . . ?
S2 C69 S1 122.1(2) . . ?
O1 C70 C71 112.3(3) . . ?

loop_
_geom_bond_atom_site_label_1
_geom_bond_atom_site_label_2
_geom_bond_distance
_geom_bond_site_symmetry_2
_geom_bond_publ_flag
Cl1 C1S 1.783(4) . ?
Cl2 C1S 1.716(5) . ?
Au1 C1 2.002(3) . ?
Au1 S1 2.2971(8) . ?
S1 C69 1.740(4) . ?
S2 C69 1.652(4) . ?
N1 C1 1.362(4) . ?
N1 C2 1.396(4) . ?
N1 C4 1.447(4) . ?
N2 C1 1.354(4) . ?
N2 C3 1.385(4) . ?
N2 C37 1.457(4) . ?
O1 C69 1.349(4) . ?
O1 C70 1.434(4) . ?
C2 C3 1.342(4) . ?
C4 C5 1.391(4) . ?
C4 C9 1.404(4) . ?
C5 C6 1.402(4) . ?
C5 C10 1.538(4) . ?
C6 C7 1.386(4) . ?
C7 C8 1.403(4) . ?
C7 C36 1.517(4) . ?
C8 C9 1.385(4) . ?
C9 C23 1.512(4) . ?
C10 C17 1.522(4) . ?
C10 C11 1.527(4) . ?
C11 C12 1.400(4) . ?
C11 C16 1.406(4) . ?
C12 C13 1.372(5) . ?
C13 C14 1.397(5) . ?
C14 C15 1.387(5) . ?
C15 C16 1.388(5) . ?
C17 C18 1.388(4) . ?
C17 C22 1.392(4) . ?
C18 C19 1.387(4) . ?
C19 C20 1.391(5) . ?
C20 C21 1.376(5) . ?
C21 C22 1.388(4) . ?
C23 C24 1.535(4) . ?
C23 C30 1.542(4) . ?
C24 C25 1.378(4) . ?
C24 C29 1.393(4) . ?
C25 C26 1.392(5) . ?
C26 C27 1.392(5) . ?
C27 C28 1.371(5) . ?
C28 C29 1.382(4) . ?
C30 C31 1.385(5) . ?
C30 C35 1.394(5) . ?
C31 C32 1.403(5) . ?
C32 C33 1.372(6) . ?
C33 C34 1.381(6) . ?
C34 C35 1.391(5) . ?
C37 C38 1.395(4) . ?
C37 C42 1.402(4) . ?
C38 C39 1.391(4) . ?
C38 C56 1.514(4) . ?
C39 C40 1.393(4) . ?
C40 C41 1.396(4) . ?
C40 C2B 1.503(4) . ?
C41 C42 1.392(4) . ?
C42 C43 1.528(4) . ?
C43 C44 1.524(4) . ?
C43 C50 1.528(4) . ?
C44 C45 1.377(4) . ?
C44 C49 1.389(4) . ?
C45 C46 1.405(5) . ?
C46 C47 1.368(5) . ?
C47 C48 1.381(6) . ?
C48 C49 1.383(5) . ?
C50 C51 1.379(4) . ?
C50 C55 1.381(4) . ?
C51 C52 1.380(4) . ?
C52 C53 1.393(5) . ?
C53 C54 1.370(5) . ?
C54 C55 1.384(4) . ?
C56 C57 1.533(4) . ?
C56 C63 1.535(4) . ?
C57 C62 1.382(4) . ?
C57 C58 1.390(5) . ?
C58 C59 1.380(5) . ?
C59 C60 1.378(5) . ?
C60 C61 1.386(5) . ?
C61 C62 1.397(5) . ?
C63 C68 1.392(4) . ?
C63 C64 1.397(4) . ?
C64 C65 1.382(4) . ?
C65 C66 1.379(4) . ?
C66 C67 1.372(5) . ?
C67 C68 1.392(4) . ?
C70 C71 1.501(5) . ?
